data_8107191
loop_
_publ_author_name
'Qiu, Qi-Ming'
'Song, Jian-Biao'
'Yan, Li'
'Dong, Ai-Guo'
'Li, Chuan-Tao'
'Zheng, Zhi-Yuan'

_publ_section_title
;
 The crystal structure of 1,2-bis(pyridinium-4-yl)ethane diperchlorate,
 C12H14N2&#x00B7;2ClO4&#x00A0;-- a second polymorph
;
_journal_issue 4
_journal_name_full 'Zeitschrift f\"ur Kristallographie - New Crystal Structures'
_journal_page_first 695
_journal_page_last 696
_journal_paper_doi 10.1515/ncrs-2022-0190
_journal_volume 237
_journal_year 2022
_chemical_formula_sum 'C12 H14 Cl2 N2 O8'
_chemical_formula_weight 385.15
_space_group_crystal_system monoclinic
_space_group_IT_number 14
_space_group_name_Hall '-P 2ybc'
_space_group_name_H-M_alt 'P 1 21/c 1'
_atom_sites_solution_hydrogens geom
_cell_angle_alpha 90
_cell_angle_beta 100.888(2)
_cell_angle_gamma 90
_cell_formula_units_Z 2
_cell_length_a 5.3170(4)
_cell_length_b 12.8711(8)
_cell_length_c 11.6788(7)
_cell_measurement_reflns_used 1338
_cell_measurement_temperature 298(2)
_cell_measurement_theta_max 71.52
_cell_measurement_theta_min 3.381
_cell_volume 784.86(9)
_computing_cell_refinement 'Bruker SMART [1]'
_computing_data_collection 'Bruker SMART [1]'
_computing_data_reduction 'Bruker SAINT [1]'
_computing_molecular_graphics 'Bruker SHELXTL [2]'
_computing_publication_material 'Bruker SHELXTL [2]'
_computing_structure_refinement 'SHELXL-2018/3 (Sheldrick, 2018) [3]'
_computing_structure_solution 'SHELXL-2018/3 (Sheldrick, 2018) [2]'
_diffrn_ambient_temperature 298(2)
_diffrn_measured_fraction_theta_full 0.998
_diffrn_measured_fraction_theta_max 0.976
_diffrn_measurement_device_type 'Bruker APEX-II CCD'
_diffrn_measurement_method '\f and \w scans'
_diffrn_radiation_type CuK\a
_diffrn_radiation_wavelength 1.54178
_diffrn_reflns_av_R_equivalents 0.0247
_diffrn_reflns_av_unetI/netI 0.0360
_diffrn_reflns_Laue_measured_fraction_full 0.998
_diffrn_reflns_Laue_measured_fraction_max 0.976
_diffrn_reflns_limit_h_max 6
_diffrn_reflns_limit_h_min -3
_diffrn_reflns_limit_k_max 15
_diffrn_reflns_limit_k_min -15
_diffrn_reflns_limit_l_max 10
_diffrn_reflns_limit_l_min -14
_diffrn_reflns_number 2587
_diffrn_reflns_point_group_measured_fraction_full 0.998
_diffrn_reflns_point_group_measured_fraction_max 0.976
_diffrn_reflns_theta_full 67.679
_diffrn_reflns_theta_max 71.493
_diffrn_reflns_theta_min 5.165
_diffrn_source 'fine-focus sealed tube'
_diffrn_source_type 'Bruker (Cu) X-ray Source'
_exptl_absorpt_coefficient_mu 4.165
_exptl_absorpt_correction_T_max 0.7317
_exptl_absorpt_correction_T_min 0.4896
_exptl_absorpt_correction_type multi-scan
_exptl_absorpt_process_details sadabs
_exptl_crystal_colour colorless
_exptl_crystal_density_diffrn 1.630
_exptl_crystal_density_method 'not measured'
_exptl_crystal_description block
_exptl_crystal_F_000 396
_exptl_crystal_size_max 0.100
_exptl_crystal_size_mid 0.050
_exptl_crystal_size_min 0.040
_refine_diff_density_max 0.263
_refine_diff_density_min -0.333
_refine_diff_density_rms 0.058
_refine_ls_extinction_coef 0.0127(12)
_refine_ls_extinction_expression Fc^*^=kFc[1+0.001xFc^2^\l^3^/sin(2\q)]^-1/4^
_refine_ls_extinction_method 'SHELXL-2018/3 (Sheldrick 2018)'
_refine_ls_goodness_of_fit_ref 1.073
_refine_ls_hydrogen_treatment constr
_refine_ls_matrix_type full
_refine_ls_number_parameters 110
_refine_ls_number_reflns 1500
_refine_ls_number_restraints 0
_refine_ls_restrained_S_all 1.073
_refine_ls_R_factor_all 0.0484
_refine_ls_R_factor_gt 0.0434
_refine_ls_shift/su_max 0.000
_refine_ls_shift/su_mean 0.000
_refine_ls_structure_factor_coef Fsqd
_refine_ls_weighting_details 'w=1/[\s^2^(Fo^2^)+(0.0582P)^2^+0.3593P] where P=(Fo^2^+2Fc^2^)/3'
_refine_ls_weighting_scheme calc
_refine_ls_wR_factor_gt 0.1160
_refine_ls_wR_factor_ref 0.1211
_reflns_Friedel_coverage 0.000
_reflns_Friedel_fraction_full .
_reflns_Friedel_fraction_max .
_reflns_number_gt 1338
_reflns_number_total 1500
_reflns_threshold_expression 'I > 2\s(I)'
_cod_data_source_file suppl_j_ncrs-2022-0190_suppl.cif
_cod_data_source_block 170222b
_cod_depositor_comments
;
The following automatic conversions were performed:

data item '_exptl_crystal_density_meas' value 'not measured' was
changed to '?' -- the value is perceived as not measured.

Automatic conversion script
Id: cif_fix_values 8738 2021-04-28 16:35:53Z antanas 
;
_cod_original_sg_symbol_H-M 'P 21/c'
_cod_database_code 8107191
_shelx_space_group_comment
;
The symmetry employed for this shelxl refinement is uniquely defined
by the following loop, which should always be used as a source of
symmetry information in preference to the above space-group names.
They are only intended as comments.
;
_shelx_estimated_absorpt_t_min 0.681
_shelx_estimated_absorpt_t_max 0.851
_diffrn_scan_mode 'continuous scan'

loop_
_space_group_symop_operation_xyz
'x, y, z'
'-x, y+1/2, -z+1/2'
'-x, -y, -z'
'x, -y-1/2, z-1/2'

loop_
_atom_site_label
_atom_site_type_symbol
_atom_site_fract_x
_atom_site_fract_y
_atom_site_fract_z
_atom_site_U_iso_or_equiv
_atom_site_adp_type
_atom_site_occupancy
_atom_site_site_symmetry_order
_atom_site_calc_flag
_atom_site_refinement_flags_posn
_atom_site_refinement_flags_adp
_atom_site_refinement_flags_occupancy
_atom_site_disorder_assembly
_atom_site_disorder_group
C1 C 0.3463(5) 0.9660(3) 0.8381(2) 0.0552(8) Uani 1 1 d . . . . .
H1A H 0.230091 0.985707 0.884468 0.066 Uiso 1 1 calc R U . . .
C2 C 0.3460(5) 1.0154(2) 0.7338(2) 0.0513(7) Uani 1 1 d . . . . .
H2 H 0.229471 1.068425 0.709045 0.062 Uiso 1 1 calc R U . . .
C3 C 0.5219(5) 0.98538(19) 0.6653(2) 0.0408(6) Uani 1 1 d . . . . .
C4 C 0.6890(5) 0.9061(2) 0.7074(2) 0.0441(6) Uani 1 1 d . . . . .
H4 H 0.809190 0.884236 0.664155 0.053 Uiso 1 1 calc R U . . .
C5 C 0.6805(6) 0.8597(2) 0.8108(2) 0.0504(7) Uani 1 1 d . . . . .
H5 H 0.793518 0.806186 0.838106 0.060 Uiso 1 1 calc R U . . .
C6 C 0.5286(7) 1.0364(2) 0.5505(2) 0.0648(9) Uani 1 1 d . . . . .
H6A H 0.404808 1.092604 0.538650 0.078 Uiso 1 1 calc R U . . .
H6B H 0.696914 1.066438 0.553110 0.078 Uiso 1 1 calc R U . . .
O1 O 0.4271(4) 0.70887(16) 0.57945(18) 0.0599(6) Uani 1 1 d . . . . .
O2 O 0.0654(4) 0.60474(17) 0.5571(2) 0.0681(7) Uani 1 1 d . . . . .
O3 O 0.1610(4) 0.71803(19) 0.71709(17) 0.0668(7) Uani 1 1 d . . . . .
O4 O 0.0215(5) 0.78368(17) 0.5288(2) 0.0690(6) Uani 1 1 d . . . . .
N1 N 0.5111(5) 0.89091(19) 0.87248(18) 0.0523(6) Uani 1 1 d . . . . .
H1 H 0.508191 0.860886 0.937997 0.063 Uiso 1 1 calc R U . . .
Cl1 Cl 0.16707(11) 0.70393(4) 0.59677(5) 0.0399(3) Uani 1 1 d . . . . .

loop_
_atom_site_aniso_label
_atom_site_aniso_U_11
_atom_site_aniso_U_22
_atom_site_aniso_U_33
_atom_site_aniso_U_23
_atom_site_aniso_U_13
_atom_site_aniso_U_12
C1 0.0527(16) 0.0712(19) 0.0480(15) -0.0169(14) 0.0260(13) -0.0152(14)
C2 0.0482(15) 0.0480(15) 0.0555(16) -0.0074(12) 0.0043(12) 0.0061(12)
C3 0.0555(15) 0.0374(12) 0.0290(11) -0.0011(9) 0.0067(10) -0.0065(10)
C4 0.0482(14) 0.0460(14) 0.0390(13) -0.0047(10) 0.0109(10) -0.0005(11)
C5 0.0631(17) 0.0419(14) 0.0415(14) 0.0032(11) -0.0019(12) 0.0000(12)
C6 0.111(3) 0.0482(16) 0.0350(14) 0.0072(12) 0.0132(15) -0.0105(16)
O1 0.0471(11) 0.0764(15) 0.0593(12) -0.0252(10) 0.0177(9) -0.0083(9)
O2 0.0772(16) 0.0540(12) 0.0745(14) -0.0183(11) 0.0180(11) -0.0233(11)
O3 0.0748(15) 0.0882(17) 0.0409(11) -0.0137(10) 0.0197(10) 0.0013(12)
O4 0.0815(16) 0.0653(14) 0.0616(13) 0.0056(10) 0.0177(11) 0.0212(11)
N1 0.0712(16) 0.0551(13) 0.0313(10) 0.0008(10) 0.0113(10) -0.0195(12)
Cl1 0.0433(4) 0.0413(4) 0.0369(4) -0.0103(2) 0.0121(2) -0.0033(2)

loop_
_atom_type_symbol
_atom_type_description
_atom_type_scat_dispersion_real
_atom_type_scat_dispersion_imag
_atom_type_scat_source
C C 0.0181 0.0091 'International Tables Vol C Tables 4.2.6.8 and 6.1.1.4'
H H 0.0000 0.0000 'International Tables Vol C Tables 4.2.6.8 and 6.1.1.4'
N N 0.0311 0.0180 'International Tables Vol C Tables 4.2.6.8 and 6.1.1.4'
O O 0.0492 0.0322 'International Tables Vol C Tables 4.2.6.8 and 6.1.1.4'
Cl Cl 0.3639 0.7018 'International Tables Vol C Tables 4.2.6.8 and 6.1.1.4'

loop_
_geom_angle_atom_site_label_1
_geom_angle_atom_site_label_2
_geom_angle_atom_site_label_3
_geom_angle
_geom_angle_site_symmetry_1
_geom_angle_site_symmetry_3
N1 C1 C2 120.0(2) . .
N1 C1 H1A 120.0 . .
C2 C1 H1A 120.0 . .
C1 C2 C3 119.4(3) . .
C1 C2 H2 120.3 . .
C3 C2 H2 120.3 . .
C4 C3 C2 117.1(2) . .
C4 C3 C6 121.3(3) . .
C2 C3 C6 121.5(3) . .
C5 C4 C3 121.0(2) . .
C5 C4 H4 119.5 . .
C3 C4 H4 119.5 . .
N1 C5 C4 119.6(3) . .
N1 C5 H5 120.2 . .
C4 C5 H5 120.2 . .
C6 C6 C3 113.3(3) 3_676 .
C6 C6 H6A 108.9 3_676 .
C3 C6 H6A 108.9 . .
C6 C6 H6B 108.9 3_676 .
C3 C6 H6B 108.9 . .
H6A C6 H6B 107.7 . .
C1 N1 C5 122.8(2) . .
C1 N1 H1 118.6 . .
C5 N1 H1 118.6 . .
O3 Cl1 O2 110.89(14) . .
O3 Cl1 O4 110.18(14) . .
O2 Cl1 O4 109.20(15) . .
O3 Cl1 O1 109.61(13) . .
O2 Cl1 O1 108.01(13) . .
O4 Cl1 O1 108.91(14) . .

loop_
_geom_bond_atom_site_label_1
_geom_bond_atom_site_label_2
_geom_bond_distance
_geom_bond_site_symmetry_2
C1 N1 1.316(4) .
C1 C2 1.374(4) .
C1 H1A 0.9300 .
C2 C3 1.396(4) .
C2 H2 0.9300 .
C3 C4 1.381(4) .
C3 C6 1.499(3) .
C4 C5 1.356(4) .
C4 H4 0.9300 .
C5 N1 1.317(4) .
C5 H5 0.9300 .
C6 C6 1.492(5) 3_676
C6 H6A 0.9700 .
C6 H6B 0.9700 .
O1 Cl1 1.436(2) .
O2 Cl1 1.429(2) .
O3 Cl1 1.423(2) .
O4 Cl1 1.432(2) .
N1 H1 0.8600 .

loop_
_geom_hbond_atom_site_label_D
_geom_hbond_atom_site_label_H
_geom_hbond_atom_site_label_A
_geom_hbond_distance_DH
_geom_hbond_distance_HA
_geom_hbond_distance_DA
_geom_hbond_angle_DHA
_geom_hbond_site_symmetry_A
_geom_hbond_publ_flag
C5 H5 O4 0.93 2.60 3.381(4) 142.2 4_676 yes
C4 H4 O4 0.93 2.47 3.370(3) 161.6 1_655 yes
C1 H1A O2 0.93 2.62 3.323(3) 133.0 4_576 yes
C1 H1A O2 0.93 2.38 3.239(4) 152.6 2_556 yes
N1 H1 O1 0.86 2.00 2.846(3) 168.8 4_576 yes
N1 H1 Cl1 0.86 2.95 3.675(2) 143.5 4_576 yes
N1 H1 Cl1 0.86 2.95 3.675(2) 143.5 4_576 yes
N1 H1 O1 0.86 2.00 2.846(3) 168.8 4_576 yes
C1 H1A O2 0.93 2.38 3.239(4) 152.6 2_556 yes
C1 H1A O2 0.93 2.62 3.323(3) 133.0 4_576 yes
C4 H4 O4 0.93 2.47 3.370(3) 161.6 1_655 yes
C5 H5 O4 0.93 2.60 3.381(4) 142.2 4_676 yes

loop_
_geom_torsion_atom_site_label_1
_geom_torsion_atom_site_label_2
_geom_torsion_atom_site_label_3
_geom_torsion_atom_site_label_4
_geom_torsion
_geom_torsion_site_symmetry_1
_geom_torsion_site_symmetry_2
_geom_torsion_site_symmetry_3
_geom_torsion_site_symmetry_4
N1 C1 C2 C3 -0.2(4) . . . .
C1 C2 C3 C4 0.0(4) . . . .
C1 C2 C3 C6 179.7(3) . . . .
C2 C3 C4 C5 0.2(4) . . . .
C6 C3 C4 C5 -179.5(3) . . . .
C3 C4 C5 N1 -0.3(4) . . . .
C4 C3 C6 C6 62.1(5) . . . 3_676
C2 C3 C6 C6 -117.5(4) . . . 3_676
C2 C1 N1 C5 0.1(4) . . . .
C4 C5 N1 C1 0.2(4) . . . .
